data_4108196
loop_
_publ_author_name
'Hiyam Hamaed'
'Jenna M. Pawlowski'
'Benjamin F.T. Cooper'
'Riqiang Fu'
'S. Holger Eichhorn'
'Robert W. Schurko'

_publ_section_title
;
 Application of Solid-State 35Cl NMR to the Structural Characterization of
 Hydrochloride Pharmaceuticals and their Polymorphs
;
_journal_name_full 'Journal of the American Chemical Society'
_journal_page_first 11056
_journal_page_last 11065
_journal_paper_doi 10.1021/ja802486q
_journal_volume 130
_journal_year 2008
_chemical_formula_sum 'C14 H25 Cl N2 O2'
_chemical_formula_weight 288.81
_chemical_name_systematic
;
 ?
;
_space_group_IT_number 14
_symmetry_cell_setting monoclinic
_symmetry_space_group_name_Hall '-P 2yn'
_symmetry_space_group_name_H-M 'P 1 21/n 1'
_atom_sites_solution_hydrogens geom
_atom_sites_solution_primary direct
_atom_sites_solution_secondary difmap
_audit_creation_method SHELXL-97
_cell_angle_alpha 90.00
_cell_angle_beta 91.414(3)
_cell_angle_gamma 90.00
_cell_formula_units_Z 4
_cell_length_a 8.391(2)
_cell_length_b 7.0150(17)
_cell_length_c 26.163(6)
_cell_measurement_temperature 173(2)
_cell_volume 1539.6(6)
_computing_structure_refinement 'SHELXL-97 (Sheldrick, 1997)'
_diffrn_ambient_temperature 173(2)
_diffrn_measured_fraction_theta_full 0.917
_diffrn_measured_fraction_theta_max 0.917
_diffrn_radiation_monochromator graphite
_diffrn_radiation_source 'fine-focus sealed tube'
_diffrn_radiation_type MoK\a
_diffrn_radiation_wavelength 0.71073
_diffrn_reflns_av_R_equivalents 0.1231
_diffrn_reflns_av_sigmaI/netI 0.1174
_diffrn_reflns_limit_h_max 10
_diffrn_reflns_limit_h_min -11
_diffrn_reflns_limit_k_max 9
_diffrn_reflns_limit_k_min -9
_diffrn_reflns_limit_l_max 33
_diffrn_reflns_limit_l_min -33
_diffrn_reflns_number 15806
_diffrn_reflns_theta_full 28.27
_diffrn_reflns_theta_max 28.27
_diffrn_reflns_theta_min 1.56
_exptl_absorpt_coefficient_mu 0.249
_exptl_crystal_density_diffrn 1.246
_exptl_crystal_F_000 624
_refine_diff_density_max 0.585
_refine_diff_density_min -0.357
_refine_diff_density_rms 0.079
_refine_ls_extinction_method none
_refine_ls_goodness_of_fit_ref 1.457
_refine_ls_hydrogen_treatment mixed
_refine_ls_matrix_type full
_refine_ls_number_parameters 188
_refine_ls_number_reflns 3503
_refine_ls_number_restraints 0
_refine_ls_restrained_S_all 1.457
_refine_ls_R_factor_all 0.1897
_refine_ls_R_factor_gt 0.1396
_refine_ls_shift/su_max 0.002
_refine_ls_shift/su_mean 0.000
_refine_ls_structure_factor_coef Fsqd
_refine_ls_weighting_details 'calc w=1/[\s^2^(Fo^2^)+(0.0000P)^2^+11.5989P] where P=(Fo^2^+2Fc^2^)/3'
_refine_ls_weighting_scheme calc
_refine_ls_wR_factor_gt 0.2690
_refine_ls_wR_factor_ref 0.2812
_reflns_number_gt 2104
_reflns_number_total 3503
_reflns_threshold_expression >2sigma(I)
_cod_data_source_file ja802486q-file001_LidocaineHCl2007.cif
_cod_data_source_block bfclidx
_cod_original_cell_volume 1539.5(6)
_cod_database_code 4108196

loop_
_symmetry_equiv_pos_as_xyz
'x, y, z'
'-x+1/2, y+1/2, -z+1/2'
'-x, -y, -z'
'x-1/2, -y-1/2, z-1/2'

loop_
_atom_site_label
_atom_site_type_symbol
_atom_site_fract_x
_atom_site_fract_y
_atom_site_fract_z
_atom_site_U_iso_or_equiv
_atom_site_adp_type
_atom_site_occupancy
_atom_site_symmetry_multiplicity
_atom_site_calc_flag
_atom_site_refinement_flags
Cl01 Cl 1.0133(2) -0.1442(3) -0.20365(7) 0.0278(5) Uani 1 1 d .
O002 O 0.7584(8) -0.3606(9) -0.1379(2) 0.0339(14) Uani 1 1 d .
O003 O 0.6330(6) -0.0169(7) -0.10184(19) 0.0266(12) Uani 1 1 d .
N004 N 0.7160(7) 0.2848(9) -0.0894(2) 0.0198(13) Uani 1 1 d .
N005 N 0.4762(7) 0.1402(9) -0.1951(2) 0.0200(13) Uani 1 1 d .
C006 C 0.7652(8) 0.2614(10) -0.0369(3) 0.0196(15) Uani 1 1 d .
C007 C 0.6374(8) 0.1924(10) -0.1742(3) 0.0217(16) Uani 1 1 d .
H00A H 0.6539 0.3310 -0.1788 0.026 Uiso 1 1 calc R
H00B H 0.7192 0.1250 -0.1940 0.026 Uiso 1 1 calc R
C008 C 0.6501(8) 0.2478(10) 0.0001(3) 0.0215(16) Uani 1 1 d .
C009 C 0.7038(9) 0.2262(10) 0.0503(3) 0.0278(18) Uani 1 1 d .
H009 H 0.6283 0.2151 0.0766 0.033 Uiso 1 1 calc R
C010 C 0.4759(8) 0.2540(11) -0.0130(3) 0.0263(17) Uani 1 1 d .
H01A H 0.4149 0.2422 0.0183 0.039 Uiso 1 1 calc R
H01B H 0.4485 0.1484 -0.0361 0.039 Uiso 1 1 calc R
H01C H 0.4499 0.3753 -0.0298 0.039 Uiso 1 1 calc R
C011 C 0.3424(9) 0.2196(11) -0.1647(3) 0.0259(17) Uani 1 1 d .
H01D H 0.3494 0.1676 -0.1295 0.031 Uiso 1 1 calc R
H01E H 0.2395 0.1780 -0.1804 0.031 Uiso 1 1 calc R
C012 C 0.9274(9) 0.2563(10) -0.0253(3) 0.0248(17) Uani 1 1 d .
C013 C 0.6606(8) 0.1435(11) -0.1182(3) 0.0191(14) Uani 1 1 d .
C014 C 0.9737(10) 0.2351(12) 0.0252(3) 0.0332(19) Uani 1 1 d .
H014 H 1.0841 0.2305 0.0342 0.040 Uiso 1 1 calc R
C015 C 0.3456(10) 0.4338(11) -0.1622(3) 0.034(2) Uani 1 1 d .
H01F H 0.2562 0.4790 -0.1421 0.050 Uiso 1 1 calc R
H01G H 0.3366 0.4861 -0.1969 0.050 Uiso 1 1 calc R
H01H H 0.4462 0.4758 -0.1460 0.050 Uiso 1 1 calc R
C016 C 1.0472(9) 0.2717(13) -0.0667(3) 0.037(2) Uani 1 1 d .
H01I H 1.1551 0.2653 -0.0516 0.056 Uiso 1 1 calc R
H01J H 1.0331 0.3935 -0.0846 0.056 Uiso 1 1 calc R
H01K H 1.0318 0.1666 -0.0910 0.056 Uiso 1 1 calc R
C017 C 0.4526(9) -0.0688(11) -0.2051(3) 0.0258(17) Uani 1 1 d .
H01L H 0.3398 -0.0917 -0.2153 0.031 Uiso 1 1 calc R
H01M H 0.4751 -0.1404 -0.1731 0.031 Uiso 1 1 calc R
C018 C 0.5583(9) -0.1428(12) -0.2463(3) 0.0326(18) Uani 1 1 d .
H01N H 0.5389 -0.2794 -0.2513 0.049 Uiso 1 1 calc R
H01O H 0.6702 -0.1225 -0.2362 0.049 Uiso 1 1 calc R
H01P H 0.5346 -0.0747 -0.2783 0.049 Uiso 1 1 calc R
C019 C 0.8634(10) 0.2205(11) 0.0629(3) 0.0317(19) Uani 1 1 d .
H019 H 0.8975 0.2065 0.0976 0.038 Uiso 1 1 calc R
H101 H 0.736(8) 0.390(10) -0.102(3) 0.012(18) Uiso 1 1 d .
H102 H 0.471(8) 0.190(10) -0.225(3) 0.02(2) Uiso 1 1 d .
H103 H 0.714(11) -0.265(15) -0.124(4) 0.05(3) Uiso 1 1 d .
H104 H 0.825(10) -0.318(13) -0.154(3) 0.04(3) Uiso 1 1 d .

loop_
_atom_site_aniso_label
_atom_site_aniso_U_11
_atom_site_aniso_U_22
_atom_site_aniso_U_33
_atom_site_aniso_U_23
_atom_site_aniso_U_13
_atom_site_aniso_U_12
Cl01 0.0307(10) 0.0340(10) 0.0187(9) -0.0007(8) -0.0006(7) -0.0069(9)
O002 0.040(4) 0.023(3) 0.039(4) 0.005(3) 0.011(3) -0.003(3)
O003 0.038(3) 0.021(3) 0.021(3) 0.001(2) 0.002(2) -0.006(2)
N004 0.021(3) 0.018(3) 0.020(3) 0.003(3) -0.001(2) -0.004(3)
N005 0.024(3) 0.023(3) 0.013(3) 0.000(3) 0.000(2) 0.000(3)
C006 0.026(4) 0.018(3) 0.014(4) -0.001(3) -0.003(3) -0.001(3)
C007 0.019(4) 0.024(4) 0.023(4) 0.001(3) 0.002(3) -0.003(3)
C008 0.028(4) 0.018(3) 0.018(4) -0.003(3) -0.001(3) -0.005(3)
C009 0.040(5) 0.022(4) 0.022(4) -0.001(3) 0.006(3) -0.006(3)
C010 0.025(4) 0.031(4) 0.023(4) 0.002(3) 0.003(3) -0.001(3)
C011 0.023(4) 0.033(4) 0.022(4) -0.005(3) 0.006(3) 0.001(3)
C012 0.026(4) 0.022(4) 0.026(4) -0.001(3) -0.001(3) 0.000(3)
C013 0.016(3) 0.026(4) 0.016(4) -0.003(3) 0.004(3) 0.000(3)
C014 0.027(4) 0.035(5) 0.037(5) -0.002(4) -0.009(4) 0.000(4)
C015 0.032(5) 0.033(4) 0.035(5) -0.005(4) 0.005(4) 0.005(4)
C016 0.023(4) 0.046(5) 0.042(5) -0.007(4) 0.004(4) -0.003(4)
C017 0.025(4) 0.027(4) 0.025(4) -0.004(3) -0.002(3) -0.004(3)
C018 0.037(5) 0.029(4) 0.032(5) -0.011(4) 0.002(4) -0.002(4)
C019 0.042(5) 0.031(4) 0.022(4) -0.001(3) -0.015(4) -0.004(4)

loop_
_atom_type_symbol
_atom_type_description
_atom_type_scat_dispersion_real
_atom_type_scat_dispersion_imag
_atom_type_scat_source
C C 0.0033 0.0016 'International Tables Vol C Tables 4.2.6.8 and 6.1.1.4'
H H 0.0000 0.0000 'International Tables Vol C Tables 4.2.6.8 and 6.1.1.4'
N N 0.0061 0.0033 'International Tables Vol C Tables 4.2.6.8 and 6.1.1.4'
O O 0.0106 0.0060 'International Tables Vol C Tables 4.2.6.8 and 6.1.1.4'
Cl Cl 0.1484 0.1585 'International Tables Vol C Tables 4.2.6.8 and 6.1.1.4'

loop_
_geom_angle_atom_site_label_1
_geom_angle_atom_site_label_2
_geom_angle_atom_site_label_3
_geom_angle
H103 O002 H104 105(9)
C013 N004 C006 123.2(6)
C013 N004 H101 121(5)
C006 N004 H101 115(5)
C007 N005 C011 113.5(5)
C007 N005 C017 114.7(6)
C011 N005 C017 111.0(6)
C007 N005 H102 105(5)
C011 N005 H102 108(5)
C017 N005 H102 104(5)
C012 C006 C008 122.8(6)
C012 C006 N004 118.0(6)
C008 C006 N004 119.2(6)
N005 C007 C013 113.2(6)
N005 C007 H00A 108.9
C013 C007 H00A 108.9
N005 C007 H00B 108.9
C013 C007 H00B 108.9
H00A C007 H00B 107.8
C009 C008 C006 116.9(7)
C009 C008 C010 121.0(7)
C006 C008 C010 122.1(6)
C019 C009 C008 121.6(7)
C019 C009 H009 119.2
C008 C009 H009 119.2
C008 C010 H01A 109.5
C008 C010 H01B 109.5
H01A C010 H01B 109.5
C008 C010 H01C 109.5
H01A C010 H01C 109.5
H01B C010 H01C 109.5
N005 C011 C015 112.4(6)
N005 C011 H01D 109.1
C015 C011 H01D 109.1
N005 C011 H01E 109.1
C015 C011 H01E 109.1
H01D C011 H01E 107.9
C014 C012 C006 117.7(7)
C014 C012 C016 121.5(7)
C006 C012 C016 120.8(7)
O003 C013 N004 123.7(6)
O003 C013 C007 121.7(6)
N004 C013 C007 114.6(6)
C019 C014 C012 121.2(7)
C019 C014 H014 119.4
C012 C014 H014 119.4
C011 C015 H01F 109.5
C011 C015 H01G 109.5
H01F C015 H01G 109.5
C011 C015 H01H 109.5
H01F C015 H01H 109.5
H01G C015 H01H 109.5
C012 C016 H01I 109.5
C012 C016 H01J 109.5
H01I C016 H01J 109.5
C012 C016 H01K 109.5
H01I C016 H01K 109.5
H01J C016 H01K 109.5
N005 C017 C018 112.6(6)
N005 C017 H01L 109.1
C018 C017 H01L 109.1
N005 C017 H01M 109.1
C018 C017 H01M 109.1
H01L C017 H01M 107.8
C017 C018 H01N 109.5
C017 C018 H01O 109.5
H01N C018 H01O 109.5
C017 C018 H01P 109.5
H01N C018 H01P 109.5
H01O C018 H01P 109.5
C009 C019 C014 119.8(7)
C009 C019 H019 120.1
C014 C019 H019 120.1

loop_
_geom_bond_atom_site_label_1
_geom_bond_atom_site_label_2
_geom_bond_distance
O002 H103 0.85(10)
O002 H104 0.77(9)
O003 C013 1.228(8)
N004 C013 1.322(9)
N004 C006 1.435(9)
N004 H101 0.83(7)
N005 C007 1.492(9)
N005 C011 1.499(9)
N005 C017 1.502(9)
N005 H102 0.85(7)
C006 C012 1.387(10)
C006 C008 1.388(10)
C007 C013 1.512(9)
C007 H00A 0.9900
C007 H00B 0.9900
C008 C009 1.385(10)
C008 C010 1.494(10)
C009 C019 1.372(11)
C009 H009 0.9500
C010 H01A 0.9800
C010 H01B 0.9800
C010 H01C 0.9800
C011 C015 1.504(11)
C011 H01D 0.9900
C011 H01E 0.9900
C012 C014 1.376(10)
C012 C016 1.500(11)
C014 C019 1.373(11)
C014 H014 0.9500
C015 H01F 0.9800
C015 H01G 0.9800
C015 H01H 0.9800
C016 H01I 0.9800
C016 H01J 0.9800
C016 H01K 0.9800
C017 C018 1.506(10)
C017 H01L 0.9900
C017 H01M 0.9900
C018 H01N 0.9800
C018 H01O 0.9800
C018 H01P 0.9800
C019 H019 0.9500

loop_
_geom_torsion_atom_site_label_1
_geom_torsion_atom_site_label_2
_geom_torsion_atom_site_label_3
_geom_torsion_atom_site_label_4
_geom_torsion
C013 N004 C006 C012 103.9(8)
C013 N004 C006 C008 -77.1(9)
C011 N005 C007 C013 53.1(8)
C017 N005 C007 C013 -75.9(8)
C012 C006 C008 C009 -0.7(11)
N004 C006 C008 C009 -179.7(6)
C012 C006 C008 C010 179.9(7)
N004 C006 C008 C010 0.9(10)
C006 C008 C009 C019 0.7(11)
C010 C008 C009 C019 -179.9(7)
C007 N005 C011 C015 59.7(8)
C017 N005 C011 C015 -169.4(6)
C008 C006 C012 C014 0.6(11)
N004 C006 C012 C014 179.6(7)
C008 C006 C012 C016 -180.0(7)
N004 C006 C012 C016 -1.0(11)
C006 N004 C013 O003 6.4(11)
C006 N004 C013 C007 -171.9(6)
N005 C007 C013 O003 52.2(9)
N005 C007 C013 N004 -129.5(6)
C006 C012 C014 C019 -0.3(12)
C016 C012 C014 C019 -179.8(8)
C007 N005 C017 C018 -64.8(8)
C011 N005 C017 C018 165.0(6)
C008 C009 C019 C014 -0.5(12)
C012 C014 C019 C009 0.3(12)
